data_4029716
loop_
_publ_author_name
'Wang, Feijun'
'Li, Shengke'
'Qu, Mingliang'
'Zhao, Mei-Xin'
'Liu, Lian-Jun'
'Shi, Min'

_publ_section_title
;
 Synthesis of axially chiral oxazoline-carbene ligands with an N-naphthyl
 framework and a study of their coordination with AuCl&#x00B7;SMe(2).
;
_journal_name_full 'Beilstein journal of organic chemistry'
_journal_page_first 726
_journal_page_last 731
_journal_paper_doi 10.3762/bjoc.8.81
_journal_volume 8
_journal_year 2012
_chemical_absolute_configuration ad
_chemical_formula_sum 'C27 H21 Au I N3 O'
_chemical_formula_weight 727.33
_chemical_name_systematic
; 
 ? 
;
_space_group_IT_number 4
_symmetry_cell_setting monoclinic
_symmetry_space_group_name_Hall 'P 2yb'
_symmetry_space_group_name_H-M 'P 1 21 1'
_atom_sites_solution_hydrogens geom
_atom_sites_solution_primary direct
_atom_sites_solution_secondary difmap
_audit_creation_method SHELXL-97
_cell_angle_alpha 90.00
_cell_angle_beta 100.076(2)
_cell_angle_gamma 90.00
_cell_formula_units_Z 4
_cell_length_a 10.5893(6)
_cell_length_b 19.1221(11)
_cell_length_c 12.1578(7)
_cell_measurement_temperature 296(2)
_cell_volume 2423.9(2)
_computing_structure_refinement 'SHELXL-97 (Sheldrick, 1997)'
_computing_structure_solution 'SHELXS-97 (Sheldrick, 1990)'
_diffrn_ambient_temperature 296(2)
_diffrn_measured_fraction_theta_full 0.997
_diffrn_measured_fraction_theta_max 0.997
_diffrn_radiation_monochromator graphite
_diffrn_radiation_source 'fine-focus sealed tube'
_diffrn_radiation_type MoK\a
_diffrn_radiation_wavelength 0.71073
_diffrn_reflns_av_R_equivalents 0.0313
_diffrn_reflns_av_sigmaI/netI 0.0391
_diffrn_reflns_limit_h_max 12
_diffrn_reflns_limit_h_min -12
_diffrn_reflns_limit_k_max 22
_diffrn_reflns_limit_k_min -22
_diffrn_reflns_limit_l_max 14
_diffrn_reflns_limit_l_min -14
_diffrn_reflns_number 27500
_diffrn_reflns_theta_full 25.01
_diffrn_reflns_theta_max 25.01
_diffrn_reflns_theta_min 1.70
_exptl_absorpt_coefficient_mu 7.368
_exptl_absorpt_correction_T_max 0.1885
_exptl_absorpt_correction_T_min 0.1066
_exptl_absorpt_correction_type multi-scan
_exptl_crystal_colour colorless
_exptl_crystal_density_diffrn 1.993
_exptl_crystal_density_method 'not measured'
_exptl_crystal_description block
_exptl_crystal_F_000 1376
_exptl_crystal_size_max 0.55
_exptl_crystal_size_mid 0.38
_exptl_crystal_size_min 0.34
_refine_diff_density_max 1.173
_refine_diff_density_min -0.558
_refine_diff_density_rms 0.080
_refine_ls_abs_structure_details 'Flack H D (1983), Acta Cryst. A39, 876-881'
_refine_ls_abs_structure_Flack 0.012(4)
_refine_ls_extinction_method none
_refine_ls_goodness_of_fit_ref 1.030
_refine_ls_hydrogen_treatment constr
_refine_ls_matrix_type full
_refine_ls_number_parameters 595
_refine_ls_number_reflns 7921
_refine_ls_number_restraints 1
_refine_ls_restrained_S_all 1.030
_refine_ls_R_factor_all 0.0238
_refine_ls_R_factor_gt 0.0228
_refine_ls_shift/su_max 0.001
_refine_ls_shift/su_mean 0.000
_refine_ls_structure_factor_coef Fsqd
_refine_ls_weighting_details 'calc w=1/[\s^2^(Fo^2^)+(0.0254P)^2^+1.1247P] where P=(Fo^2^+2Fc^2^)/3'
_refine_ls_weighting_scheme calc
_refine_ls_wR_factor_gt 0.0576
_refine_ls_wR_factor_ref 0.0581
_reflns_number_gt 7699
_reflns_number_total 7921
_reflns_threshold_expression >2sigma(I)
_cod_data_source_file 1860-5397-8-81-S2.cif
_cod_data_source_block z
_cod_depositor_comments
;
The following automatic conversions were performed:

'_symmetry_cell_setting' value 'Monoclinic' changed to 'monoclinic'
according to
/usr/data/users/saulius/automatic-downloads/retrospective/Beilstein/lib/dictionaries/cif_core.dic
dictionary named 'cif_core.dic' version 2.4.2 from 2011-04-26.

Automatic conversion script
Id: cif_fix_values 2281 2013-09-26 08:29:07Z andrius 
;
_cod_original_sg_symbol_H-M P2(1)
_cod_database_code 4029716

loop_
_symmetry_equiv_pos_as_xyz
'x, y, z'
'-x, y+1/2, -z'

loop_
_atom_site_label
_atom_site_type_symbol
_atom_site_fract_x
_atom_site_fract_y
_atom_site_fract_z
_atom_site_U_iso_or_equiv
_atom_site_adp_type
_atom_site_occupancy
_atom_site_symmetry_multiplicity
_atom_site_calc_flag
_atom_site_refinement_flags
Au1 Au 0.347925(19) 0.284529(12) 0.318468(17) 0.04319(6) Uani 1 1 d .
I1 I 0.31908(5) 0.24136(3) 0.50887(4) 0.06179(12) Uani 1 1 d .
O1 O 0.8560(4) 0.3098(2) 0.3427(3) 0.0539(11) Uani 1 1 d .
N1 N 0.3300(4) 0.2805(3) 0.0694(4) 0.0421(10) Uani 1 1 d .
N2 N 0.4839(4) 0.3474(2) 0.1479(3) 0.0347(9) Uani 1 1 d .
N3 N 0.7019(5) 0.2632(3) 0.2141(5) 0.0538(13) Uani 1 1 d .
C1 C 0.4945(5) 0.3432(3) 0.0361(4) 0.0371(11) Uani 1 1 d .
C2 C 0.5820(6) 0.3719(4) -0.0244(5) 0.0492(14) Uani 1 1 d .
H2A H 0.6486 0.4006 0.0090 0.059 Uiso 1 1 calc R
C3 C 0.5652(8) 0.3555(4) -0.1356(5) 0.069(2) Uani 1 1 d .
H3A H 0.6209 0.3742 -0.1791 0.083 Uiso 1 1 calc R
C4 C 0.4663(9) 0.3114(5) -0.1853(5) 0.075(2) Uani 1 1 d .
H4A H 0.4578 0.3015 -0.2611 0.090 Uiso 1 1 calc R
C5 C 0.3833(7) 0.2831(4) -0.1267(5) 0.0619(17) Uani 1 1 d .
H5A H 0.3183 0.2535 -0.1606 0.074 Uiso 1 1 calc R
C6 C 0.3972(5) 0.2992(3) -0.0128(5) 0.0427(13) Uani 1 1 d .
C7 C 0.3831(5) 0.3083(3) 0.1673(4) 0.0394(12) Uani 1 1 d .
C8 C 0.3676(6) 0.4775(4) 0.1763(5) 0.0514(15) Uani 1 1 d .
H8A H 0.3199 0.4431 0.1337 0.062 Uiso 1 1 calc R
C9 C 0.3160(8) 0.5416(4) 0.1838(6) 0.0673(19) Uani 1 1 d .
H9A H 0.2329 0.5507 0.1475 0.081 Uiso 1 1 calc R
C10 C 0.3884(8) 0.5950(4) 0.2470(7) 0.0679(19) Uani 1 1 d .
H10A H 0.3543 0.6397 0.2483 0.082 Uiso 1 1 calc R
C11 C 0.5038(8) 0.5815(4) 0.3039(6) 0.0623(18) Uani 1 1 d .
H11A H 0.5475 0.6165 0.3483 0.075 Uiso 1 1 calc R
C12 C 0.5628(6) 0.5155(3) 0.2992(4) 0.0449(13) Uani 1 1 d .
C13 C 0.4941(5) 0.4619(3) 0.2329(4) 0.0383(12) Uani 1 1 d .
C14 C 0.5533(5) 0.3961(3) 0.2245(4) 0.0342(11) Uani 1 1 d .
C15 C 0.6745(5) 0.3821(3) 0.2821(4) 0.0393(12) Uani 1 1 d .
C16 C 0.7394(6) 0.4361(3) 0.3482(5) 0.0475(14) Uani 1 1 d .
H16A H 0.8213 0.4273 0.3877 0.057 Uiso 1 1 calc R
C17 C 0.6876(6) 0.4998(3) 0.3566(5) 0.0542(15) Uani 1 1 d .
H17A H 0.7344 0.5339 0.4007 0.065 Uiso 1 1 calc R
C18 C 0.9138(7) 0.1259(4) 0.1246(8) 0.074(2) Uani 1 1 d .
H18A H 0.9265 0.0969 0.1870 0.088 Uiso 1 1 calc R
C19 C 0.9634(8) 0.1063(5) 0.0325(11) 0.085(3) Uani 1 1 d .
H19A H 1.0103 0.0652 0.0329 0.102 Uiso 1 1 calc R
C20 C 0.9435(9) 0.1474(7) -0.0585(10) 0.099(4) Uani 1 1 d .
H20A H 0.9771 0.1343 -0.1212 0.119 Uiso 1 1 calc R
C21 C 0.8748(9) 0.2079(5) -0.0606(7) 0.085(3) Uani 1 1 d .
H21A H 0.8613 0.2357 -0.1244 0.102 Uiso 1 1 calc R
C22 C 0.8262(8) 0.2272(4) 0.0318(6) 0.0668(18) Uani 1 1 d .
H22A H 0.7790 0.2683 0.0302 0.080 Uiso 1 1 calc R
C23 C 0.8460(6) 0.1868(3) 0.1276(6) 0.0521(14) Uani 1 1 d .
C24 C 0.8031(6) 0.2100(4) 0.2326(5) 0.0535(15) Uani 1 1 d .
H24A H 0.7713 0.1692 0.2683 0.064 Uiso 1 1 calc R
C25 C 0.7390(5) 0.3142(3) 0.2747(4) 0.0400(12) Uani 1 1 d .
C26 C 0.9106(7) 0.2448(4) 0.3165(6) 0.0625(17) Uani 1 1 d .
H26A H 0.9337 0.2163 0.3829 0.075 Uiso 1 1 calc R
H26B H 0.9863 0.2525 0.2833 0.075 Uiso 1 1 calc R
C27 C 0.2155(6) 0.2352(4) 0.0527(6) 0.0592(16) Uani 1 1 d .
H27A H 0.1856 0.2297 0.1224 0.089 Uiso 1 1 calc R
H27B H 0.2372 0.1902 0.0263 0.089 Uiso 1 1 calc R
H27C H 0.1493 0.2561 -0.0012 0.089 Uiso 1 1 calc R
Au2 Au 0.02829(2) 0.407110(11) 0.926117(16) 0.04512(6) Uani 1 1 d .
I2 I -0.03283(4) 0.41085(3) 1.11883(3) 0.06303(12) Uani 1 1 d .
N6 N -0.3389(4) 0.4799(3) 0.6543(5) 0.0561(14) Uani 1 1 d .
N4 N 0.1991(4) 0.4491(3) 0.7698(4) 0.0426(10) Uani 1 1 d .
N5 N 0.0347(4) 0.3946(2) 0.6777(4) 0.0388(11) Uani 1 1 d .
O2 O -0.1329(4) 0.5051(2) 0.6534(4) 0.0538(10) Uani 1 1 d .
C28 C 0.0952(5) 0.4066(4) 0.4847(4) 0.0440(12) Uani 1 1 d .
H28A H 0.0257 0.3825 0.4448 0.053 Uiso 1 1 calc R
C29 C 0.1886(6) 0.4353(4) 0.4335(5) 0.0557(16) Uani 1 1 d .
H29A H 0.1802 0.4319 0.3562 0.067 Uiso 1 1 calc R
C30 C 0.2951(6) 0.4693(4) 0.4928(6) 0.0587(17) Uani 1 1 d .
H30A H 0.3566 0.4874 0.4546 0.070 Uiso 1 1 calc R
C31 C 0.3117(6) 0.4768(4) 0.6077(6) 0.0544(15) Uani 1 1 d .
H31A H 0.3836 0.4986 0.6483 0.065 Uiso 1 1 calc R
C32 C 0.2147(5) 0.4498(3) 0.6589(4) 0.0388(12) Uani 1 1 d .
C33 C 0.1103(4) 0.4155(3) 0.5991(4) 0.0351(10) Uani 1 1 d .
C34 C 0.0901(5) 0.4150(3) 0.7795(4) 0.0421(12) Uani 1 1 d .
C35 C -0.1601(8) 0.1651(4) 0.5930(7) 0.074(2) Uani 1 1 d .
H35A H -0.2316 0.1377 0.5671 0.089 Uiso 1 1 calc R
C36 C -0.0443(10) 0.1351(5) 0.6192(9) 0.091(3) Uani 1 1 d .
H36A H -0.0357 0.0870 0.6117 0.109 Uiso 1 1 calc R
C37 C 0.0649(8) 0.1767(4) 0.6584(9) 0.080(2) Uani 1 1 d .
H37A H 0.1450 0.1556 0.6771 0.096 Uiso 1 1 calc R
C38 C 0.0538(7) 0.2467(4) 0.6688(6) 0.0624(17) Uani 1 1 d .
H38A H 0.1264 0.2731 0.6956 0.075 Uiso 1 1 calc R
C39 C -0.0640(5) 0.2799(4) 0.6403(5) 0.0479(13) Uani 1 1 d .
C40 C -0.1745(6) 0.2373(4) 0.6041(5) 0.0553(16) Uani 1 1 d .
C41 C -0.2951(6) 0.2710(4) 0.5803(5) 0.0569(18) Uani 1 1 d .
H41A H -0.3676 0.2444 0.5541 0.068 Uiso 1 1 calc R
C42 C -0.3084(6) 0.3404(4) 0.5942(5) 0.0574(16) Uani 1 1 d .
H42A H -0.3897 0.3603 0.5800 0.069 Uiso 1 1 calc R
C43 C -0.1999(5) 0.3835(3) 0.6303(4) 0.0452(13) Uani 1 1 d .
C44 C -0.0793(5) 0.3536(3) 0.6501(4) 0.0422(12) Uani 1 1 d .
C45 C -0.3027(7) 0.5374(4) 0.8856(6) 0.0621(17) Uani 1 1 d .
H45A H -0.2388 0.5048 0.8802 0.075 Uiso 1 1 calc R
C46 C -0.3339(8) 0.5512(4) 0.9859(6) 0.069(2) Uani 1 1 d .
H46A H -0.2907 0.5287 1.0492 0.083 Uiso 1 1 calc R
C47 C -0.4311(8) 0.5995(4) 0.9955(7) 0.072(2) Uani 1 1 d .
H47A H -0.4528 0.6087 1.0650 0.086 Uiso 1 1 calc R
C48 C -0.4936(6) 0.6327(4) 0.9027(7) 0.0639(19) Uani 1 1 d .
H48A H -0.5582 0.6648 0.9085 0.077 Uiso 1 1 calc R
C49 C -0.4607(6) 0.6188(4) 0.8000(6) 0.0553(16) Uani 1 1 d .
H49A H -0.5037 0.6417 0.7369 0.066 Uiso 1 1 calc R
C50 C -0.3651(6) 0.5713(3) 0.7892(6) 0.0486(14) Uani 1 1 d .
C51 C -0.2277(5) 0.4581(3) 0.6467(4) 0.0432(12) Uani 1 1 d .
C52 C -0.1907(7) 0.5730(4) 0.6661(7) 0.0598(16) Uani 1 1 d .
H52A H -0.1879 0.6024 0.6015 0.072 Uiso 1 1 calc R
H52B H -0.1472 0.5967 0.7325 0.072 Uiso 1 1 calc R
C53 C -0.3290(6) 0.5553(4) 0.6762(6) 0.0557(16) Uani 1 1 d .
H53A H -0.3876 0.5802 0.6178 0.067 Uiso 1 1 calc R
C54 C 0.2925(6) 0.4788(4) 0.8604(5) 0.0584(16) Uani 1 1 d .
H54A H 0.2623 0.4731 0.9299 0.088 Uiso 1 1 calc R
H54B H 0.3035 0.5277 0.8466 0.088 Uiso 1 1 calc R
H54C H 0.3732 0.4551 0.8643 0.088 Uiso 1 1 calc R

loop_
_atom_site_aniso_label
_atom_site_aniso_U_11
_atom_site_aniso_U_22
_atom_site_aniso_U_33
_atom_site_aniso_U_23
_atom_site_aniso_U_13
_atom_site_aniso_U_12
Au1 0.04152(11) 0.04382(11) 0.04653(12) 0.00333(10) 0.01405(8) -0.00148(10)
I1 0.0761(3) 0.0640(3) 0.0488(2) 0.00703(19) 0.0207(2) -0.0027(2)
O1 0.045(2) 0.065(3) 0.046(2) -0.0049(19) -0.0087(18) 0.011(2)
N1 0.034(2) 0.038(2) 0.053(3) -0.001(2) 0.0018(18) -0.005(2)
N2 0.035(2) 0.035(2) 0.032(2) -0.0034(17) 0.0002(16) -0.0036(19)
N3 0.041(3) 0.050(3) 0.068(3) -0.001(2) 0.004(2) 0.001(2)
C1 0.041(3) 0.040(3) 0.028(2) 0.002(2) 0.002(2) 0.000(2)
C2 0.055(4) 0.054(3) 0.040(3) 0.003(3) 0.013(3) -0.003(3)
C3 0.096(5) 0.078(5) 0.037(3) 0.004(3) 0.023(3) -0.003(4)
C4 0.102(6) 0.086(5) 0.035(3) -0.014(3) 0.006(3) -0.012(5)
C5 0.079(4) 0.059(4) 0.041(3) -0.011(3) -0.007(3) -0.019(4)
C6 0.045(3) 0.038(3) 0.041(3) -0.001(2) -0.002(2) -0.002(2)
C7 0.032(3) 0.045(3) 0.041(3) 0.006(2) 0.005(2) 0.006(2)
C8 0.051(3) 0.054(4) 0.047(3) 0.001(3) 0.003(3) 0.005(3)
C9 0.067(5) 0.066(5) 0.068(4) -0.006(4) 0.009(3) 0.023(4)
C10 0.075(5) 0.058(4) 0.074(5) -0.006(3) 0.021(4) 0.015(4)
C11 0.092(5) 0.048(3) 0.052(4) -0.016(3) 0.026(4) -0.004(4)
C12 0.052(3) 0.048(3) 0.035(3) -0.005(2) 0.012(2) -0.004(3)
C13 0.039(3) 0.046(3) 0.032(2) -0.003(2) 0.012(2) 0.003(2)
C14 0.036(2) 0.045(3) 0.023(2) -0.0021(19) 0.0077(17) -0.007(2)
C15 0.040(3) 0.050(3) 0.028(2) 0.001(2) 0.005(2) -0.004(2)
C16 0.042(3) 0.059(4) 0.039(3) -0.004(3) 0.000(2) -0.007(3)
C17 0.064(4) 0.052(4) 0.044(3) -0.015(3) 0.003(3) -0.023(3)
C18 0.050(4) 0.055(4) 0.112(6) -0.016(4) 0.002(4) 0.005(3)
C19 0.065(5) 0.064(5) 0.129(8) -0.036(6) 0.027(5) -0.001(4)
C20 0.068(5) 0.114(9) 0.125(9) -0.074(8) 0.046(6) -0.043(6)
C21 0.088(6) 0.094(7) 0.076(5) -0.017(5) 0.020(4) -0.034(5)
C22 0.075(5) 0.061(4) 0.069(4) -0.003(4) 0.022(4) -0.009(4)
C23 0.040(3) 0.043(3) 0.072(4) -0.002(3) 0.006(3) -0.005(3)
C24 0.052(3) 0.049(3) 0.062(4) 0.006(3) 0.017(3) 0.002(3)
C25 0.034(3) 0.051(3) 0.034(3) 0.003(2) 0.003(2) -0.006(2)
C26 0.054(4) 0.077(5) 0.054(4) 0.007(3) 0.003(3) 0.016(4)
C27 0.045(3) 0.046(3) 0.084(5) -0.003(3) 0.001(3) -0.013(3)
Au2 0.05190(13) 0.04872(13) 0.03599(10) 0.00187(10) 0.01114(8) -0.00586(11)
I2 0.0712(3) 0.0806(3) 0.04070(18) 0.0021(2) 0.01916(17) -0.0163(3)
N6 0.034(3) 0.068(4) 0.068(3) -0.016(3) 0.012(2) -0.001(2)
N4 0.041(2) 0.045(3) 0.040(2) -0.002(2) 0.0008(19) -0.009(2)
N5 0.037(2) 0.046(3) 0.036(2) 0.0028(19) 0.0139(17) -0.002(2)
O2 0.042(2) 0.047(2) 0.076(3) 0.009(2) 0.022(2) -0.0035(19)
C28 0.038(3) 0.052(3) 0.041(3) 0.002(3) 0.004(2) -0.004(3)
C29 0.062(4) 0.065(4) 0.044(3) 0.002(3) 0.021(3) -0.003(3)
C30 0.048(3) 0.068(4) 0.066(4) 0.005(3) 0.026(3) -0.012(3)
C31 0.038(3) 0.059(4) 0.067(4) 0.003(3) 0.009(3) -0.013(3)
C32 0.031(3) 0.043(3) 0.043(3) 0.005(2) 0.009(2) -0.001(2)
C33 0.028(2) 0.036(3) 0.043(2) 0.001(2) 0.0117(19) -0.004(2)
C34 0.040(3) 0.045(3) 0.041(3) 0.005(3) 0.007(2) 0.006(3)
C35 0.084(5) 0.054(4) 0.096(6) -0.017(4) 0.047(4) -0.029(4)
C36 0.110(7) 0.052(4) 0.126(8) -0.013(5) 0.066(6) -0.014(5)
C37 0.069(5) 0.050(5) 0.127(7) 0.015(4) 0.037(5) 0.010(4)
C38 0.057(4) 0.056(4) 0.078(5) 0.002(3) 0.023(3) -0.007(3)
C39 0.048(3) 0.050(3) 0.050(3) 0.000(3) 0.024(2) -0.012(3)
C40 0.057(4) 0.060(4) 0.055(3) -0.011(3) 0.028(3) -0.017(3)
C41 0.045(3) 0.075(5) 0.052(3) -0.018(3) 0.012(3) -0.027(3)
C42 0.033(3) 0.079(5) 0.061(4) -0.017(4) 0.012(3) -0.010(3)
C43 0.039(3) 0.062(4) 0.038(3) -0.002(2) 0.015(2) -0.010(3)
C44 0.041(3) 0.053(3) 0.035(3) -0.003(2) 0.014(2) -0.012(3)
C45 0.067(4) 0.049(4) 0.071(4) -0.001(3) 0.016(3) 0.010(3)
C46 0.093(6) 0.049(4) 0.064(4) 0.006(3) 0.011(4) 0.003(4)
C47 0.081(5) 0.066(5) 0.078(5) -0.007(4) 0.038(4) -0.012(4)
C48 0.049(4) 0.049(4) 0.098(6) -0.011(4) 0.026(4) -0.002(3)
C49 0.039(3) 0.045(3) 0.082(4) 0.001(3) 0.009(3) -0.005(3)
C50 0.042(3) 0.035(3) 0.068(4) 0.001(3) 0.009(3) -0.003(3)
C51 0.038(3) 0.052(3) 0.039(3) 0.004(2) 0.005(2) -0.005(3)
C52 0.054(4) 0.054(4) 0.075(4) 0.005(3) 0.023(3) 0.002(3)
C53 0.046(3) 0.058(4) 0.062(4) -0.001(3) 0.005(3) 0.007(3)
C54 0.054(4) 0.068(4) 0.050(3) -0.010(3) 0.002(3) -0.016(3)

loop_
_atom_type_symbol
_atom_type_description
_atom_type_scat_dispersion_real
_atom_type_scat_dispersion_imag
_atom_type_scat_source
C C 0.0033 0.0016 'International Tables Vol C Tables 4.2.6.8 and 6.1.1.4'
H H 0.0000 0.0000 'International Tables Vol C Tables 4.2.6.8 and 6.1.1.4'
N N 0.0061 0.0033 'International Tables Vol C Tables 4.2.6.8 and 6.1.1.4'
O O 0.0106 0.0060 'International Tables Vol C Tables 4.2.6.8 and 6.1.1.4'
I I -0.4742 1.8119 'International Tables Vol C Tables 4.2.6.8 and 6.1.1.4'
Au Au -2.0133 8.8022 'International Tables Vol C Tables 4.2.6.8 and 6.1.1.4'

loop_
_geom_angle_atom_site_label_1
_geom_angle_atom_site_label_2
_geom_angle_atom_site_label_3
_geom_angle
C7 Au1 I1 173.12(16)
C25 O1 C26 106.1(5)
C7 N1 C6 110.8(4)
C7 N1 C27 124.3(5)
C6 N1 C27 124.9(5)
C7 N2 C1 109.9(4)
C7 N2 C14 125.3(4)
C1 N2 C14 123.8(4)
C25 N3 C24 107.8(5)
C6 C1 N2 105.9(5)
C6 C1 C2 121.8(5)
N2 C1 C2 132.2(5)
C3 C2 C1 116.7(6)
C3 C2 H2A 121.7
C1 C2 H2A 121.7
C2 C3 C4 121.5(7)
C2 C3 H3A 119.2
C4 C3 H3A 119.2
C5 C4 C3 121.8(6)
C5 C4 H4A 119.1
C3 C4 H4A 119.1
C4 C5 C6 118.2(6)
C4 C5 H5A 120.9
C6 C5 H5A 120.9
N1 C6 C1 106.7(5)
N1 C6 C5 133.2(5)
C1 C6 C5 120.0(6)
N1 C7 N2 106.6(5)
N1 C7 Au1 128.0(4)
N2 C7 Au1 124.5(4)
C9 C8 C13 120.9(7)
C9 C8 H8A 119.5
C13 C8 H8A 119.5
C8 C9 C10 120.2(7)
C8 C9 H9A 119.9
C10 C9 H9A 119.9
C11 C10 C9 120.4(7)
C11 C10 H10A 119.8
C9 C10 H10A 119.8
C10 C11 C12 121.8(7)
C10 C11 H11A 119.1
C12 C11 H11A 119.1
C17 C12 C11 123.4(6)
C17 C12 C13 118.0(5)
C11 C12 C13 118.7(6)
C14 C13 C12 119.4(5)
C14 C13 C8 122.7(5)
C12 C13 C8 117.9(5)
C15 C14 C13 121.4(5)
C15 C14 N2 122.2(5)
C13 C14 N2 116.3(4)
C14 C15 C16 117.7(5)
C14 C15 C25 122.7(5)
C16 C15 C25 119.6(5)
C17 C16 C15 122.7(5)
C17 C16 H16A 118.6
C15 C16 H16A 118.6
C16 C17 C12 120.8(5)
C16 C17 H17A 119.6
C12 C17 H17A 119.6
C19 C18 C23 122.1(10)
C19 C18 H18A 119.0
C23 C18 H18A 119.0
C20 C19 C18 119.1(9)
C20 C19 H19A 120.4
C18 C19 H19A 120.4
C19 C20 C21 121.2(9)
C19 C20 H20A 119.4
C21 C20 H20A 119.4
C20 C21 C22 119.3(10)
C20 C21 H21A 120.3
C22 C21 H21A 120.3
C21 C22 C23 121.2(8)
C21 C22 H22A 119.4
C23 C22 H22A 119.4
C18 C23 C22 117.0(7)
C18 C23 C24 120.9(7)
C22 C23 C24 122.0(6)
N3 C24 C23 113.5(5)
N3 C24 C26 103.7(5)
C23 C24 C26 113.2(5)
N3 C24 H24A 108.8
C23 C24 H24A 108.8
C26 C24 H24A 108.8
N3 C25 O1 118.0(5)
N3 C25 C15 128.6(5)
O1 C25 C15 113.4(5)
O1 C26 C24 104.1(5)
O1 C26 H26A 110.9
C24 C26 H26A 110.9
O1 C26 H26B 110.9
C24 C26 H26B 110.9
H26A C26 H26B 109.0
N1 C27 H27A 109.5
N1 C27 H27B 109.5
H27A C27 H27B 109.5
N1 C27 H27C 109.5
H27A C27 H27C 109.5
H27B C27 H27C 109.5
C34 Au2 I2 172.74(18)
C51 N6 C53 107.4(5)
C34 N4 C32 109.8(4)
C34 N4 C54 126.8(5)
C32 N4 C54 123.4(5)
C34 N5 C33 109.7(4)
C34 N5 C44 126.5(4)
C33 N5 C44 123.6(4)
C51 O2 C52 106.3(5)
C29 C28 C33 116.2(5)
C29 C28 H28A 121.9
C33 C28 H28A 121.9
C28 C29 C30 122.3(6)
C28 C29 H29A 118.8
C30 C29 H29A 118.8
C31 C30 C29 121.4(6)
C31 C30 H30A 119.3
C29 C30 H30A 119.3
C30 C31 C32 116.1(6)
C30 C31 H31A 121.9
C32 C31 H31A 121.9
C33 C32 N4 106.8(4)
C33 C32 C31 121.8(5)
N4 C32 C31 131.4(5)
C32 C33 C28 122.1(5)
C32 C33 N5 106.0(4)
C28 C33 N5 131.9(5)
N5 C34 N4 107.7(4)
N5 C34 Au2 130.1(4)
N4 C34 Au2 122.0(4)
C36 C35 C40 120.7(7)
C36 C35 H35A 119.6
C40 C35 H35A 119.6
C35 C36 C37 119.9(8)
C35 C36 H36A 120.1
C37 C36 H36A 120.1
C38 C37 C36 120.6(8)
C38 C37 H37A 119.7
C36 C37 H37A 119.7
C37 C38 C39 121.2(7)
C37 C38 H38A 119.4
C39 C38 H38A 119.4
C38 C39 C44 122.8(6)
C38 C39 C40 117.8(7)
C44 C39 C40 119.4(6)
C35 C40 C41 122.7(7)
C35 C40 C39 119.7(7)
C41 C40 C39 117.6(6)
C42 C41 C40 122.2(6)
C42 C41 H41A 118.9
C40 C41 H41A 118.9
C41 C42 C43 120.9(6)
C41 C42 H42A 119.5
C43 C42 H42A 119.5
C44 C43 C42 119.1(6)
C44 C43 C51 125.2(5)
C42 C43 C51 115.7(6)
C43 C44 C39 120.6(5)
C43 C44 N5 122.0(5)
C39 C44 N5 117.3(5)
C46 C45 C50 120.8(7)
C46 C45 H45A 119.6
C50 C45 H45A 119.6
C45 C46 C47 120.4(7)
C45 C46 H46A 119.8
C47 C46 H46A 119.8
C48 C47 C46 119.7(7)
C48 C47 H47A 120.2
C46 C47 H47A 120.2
C47 C48 C49 119.8(7)
C47 C48 H48A 120.1
C49 C48 H48A 120.1
C48 C49 C50 121.2(7)
C48 C49 H49A 119.4
C50 C49 H49A 119.4
C49 C50 C45 118.1(6)
C49 C50 C53 121.5(6)
C45 C50 C53 120.4(6)
N6 C51 O2 118.1(6)
N6 C51 C43 122.5(5)
O2 C51 C43 119.4(5)
O2 C52 C53 103.8(5)
O2 C52 H52A 111.0
C53 C52 H52A 111.0
O2 C52 H52B 111.0
C53 C52 H52B 111.0
H52A C52 H52B 109.0
N6 C53 C50 109.9(6)
N6 C53 C52 104.0(5)
C50 C53 C52 115.1(6)
N6 C53 H53A 109.2
C50 C53 H53A 109.2
C52 C53 H53A 109.2
N4 C54 H54A 109.5
N4 C54 H54B 109.5
H54A C54 H54B 109.5
N4 C54 H54C 109.5
H54A C54 H54C 109.5
H54B C54 H54C 109.5

loop_
_geom_bond_atom_site_label_1
_geom_bond_atom_site_label_2
_geom_bond_distance
Au1 C7 1.991(5)
Au1 I1 2.5260(5)
O1 C25 1.366(6)
O1 C26 1.430(9)
N1 C7 1.334(7)
N1 C6 1.372(8)
N1 C27 1.475(7)
N2 C7 1.357(7)
N2 C1 1.386(7)
N2 C14 1.427(6)
N3 C25 1.243(7)
N3 C24 1.467(8)
C1 C6 1.382(8)
C1 C2 1.392(8)
C2 C3 1.368(9)
C2 H2A 0.9300
C3 C4 1.397(11)
C3 H3A 0.9300
C4 C5 1.339(11)
C4 H4A 0.9300
C5 C6 1.400(8)
C5 H5A 0.9300
C8 C9 1.350(10)
C8 C13 1.426(8)
C8 H8A 0.9300
C9 C10 1.419(11)
C9 H9A 0.9300
C10 C11 1.319(11)
C10 H10A 0.9300
C11 C12 1.415(9)
C11 H11A 0.9300
C12 C17 1.414(9)
C12 C13 1.422(8)
C13 C14 1.417(8)
C14 C15 1.377(7)
C15 C16 1.410(8)
C15 C25 1.478(8)
C16 C17 1.349(9)
C16 H16A 0.9300
C17 H17A 0.9300
C18 C19 1.369(14)
C18 C23 1.373(10)
C18 H18A 0.9300
C19 C20 1.343(16)
C19 H19A 0.9300
C20 C21 1.365(15)
C20 H20A 0.9300
C21 C22 1.366(11)
C21 H21A 0.9300
C22 C23 1.383(10)
C22 H22A 0.9300
C23 C24 1.495(9)
C24 C26 1.541(10)
C24 H24A 0.9800
C26 H26A 0.9700
C26 H26B 0.9700
C27 H27A 0.9600
C27 H27B 0.9600
C27 H27C 0.9600
Au2 C34 2.009(5)
Au2 I2 2.5385(4)
N6 C51 1.268(8)
N6 C53 1.467(9)
N4 C34 1.350(7)
N4 C32 1.387(7)
N4 C54 1.460(7)
N5 C34 1.332(7)
N5 C33 1.408(6)
N5 C44 1.430(7)
O2 C51 1.338(7)
O2 C52 1.455(8)
C28 C29 1.372(8)
C28 C33 1.382(7)
C28 H28A 0.9300
C29 C30 1.390(10)
C29 H29A 0.9300
C30 C31 1.385(10)
C30 H30A 0.9300
C31 C32 1.390(8)
C31 H31A 0.9300
C32 C33 1.377(7)
C35 C36 1.341(13)
C35 C40 1.397(11)
C35 H35A 0.9300
C36 C37 1.415(13)
C36 H36A 0.9300
C37 C38 1.353(11)
C37 H37A 0.9300
C38 C39 1.389(10)
C38 H38A 0.9300
C39 C44 1.424(9)
C39 C40 1.431(9)
C40 C41 1.414(10)
C41 C42 1.348(11)
C41 H41A 0.9300
C42 C43 1.419(8)
C42 H42A 0.9300
C43 C44 1.382(8)
C43 C51 1.478(9)
C45 C46 1.344(11)
C45 C50 1.401(10)
C45 H45A 0.9300
C46 C47 1.403(11)
C46 H46A 0.9300
C47 C48 1.362(11)
C47 H47A 0.9300
C48 C49 1.379(10)
C48 H48A 0.9300
C49 C50 1.383(10)
C49 H49A 0.9300
C50 C53 1.520(10)
C52 C53 1.529(9)
C52 H52A 0.9700
C52 H52B 0.9700
C53 H53A 0.9800
C54 H54A 0.9600
C54 H54B 0.9600
C54 H54C 0.9600

loop_
_geom_torsion_atom_site_label_1
_geom_torsion_atom_site_label_2
_geom_torsion_atom_site_label_3
_geom_torsion_atom_site_label_4
_geom_torsion
C7 N2 C1 C6 -0.8(6)
C14 N2 C1 C6 -169.7(5)
C7 N2 C1 C2 -178.2(6)
C14 N2 C1 C2 12.9(9)
C6 C1 C2 C3 1.5(9)
N2 C1 C2 C3 178.6(6)
C1 C2 C3 C4 -1.0(11)
C2 C3 C4 C5 0.0(13)
C3 C4 C5 C6 0.5(13)
C7 N1 C6 C1 -2.5(6)
C27 N1 C6 C1 178.3(5)
C7 N1 C6 C5 178.4(7)
C27 N1 C6 C5 -0.8(10)
N2 C1 C6 N1 1.9(6)
C2 C1 C6 N1 179.7(5)
N2 C1 C6 C5 -178.8(6)
C2 C1 C6 C5 -1.1(9)
C4 C5 C6 N1 179.0(7)
C4 C5 C6 C1 0.0(11)
C6 N1 C7 N2 2.0(6)
C27 N1 C7 N2 -178.8(5)
C6 N1 C7 Au1 -167.1(4)
C27 N1 C7 Au1 12.1(8)
C1 N2 C7 N1 -0.7(6)
C14 N2 C7 N1 168.0(5)
C1 N2 C7 Au1 168.9(4)
C14 N2 C7 Au1 -22.4(7)
I1 Au1 C7 N1 75.9(14)
I1 Au1 C7 N2 -91.4(14)
C13 C8 C9 C10 1.1(11)
C8 C9 C10 C11 -3.8(12)
C9 C10 C11 C12 3.8(12)
C10 C11 C12 C17 178.3(7)
C10 C11 C12 C13 -1.3(10)
C17 C12 C13 C14 -1.5(8)
C11 C12 C13 C14 178.1(5)
C17 C12 C13 C8 179.1(5)
C11 C12 C13 C8 -1.3(8)
C9 C8 C13 C14 -178.0(6)
C9 C8 C13 C12 1.3(9)
C12 C13 C14 C15 2.1(7)
C8 C13 C14 C15 -178.5(5)
C12 C13 C14 N2 -173.9(5)
C8 C13 C14 N2 5.5(7)
C7 N2 C14 C15 105.8(6)
C1 N2 C14 C15 -87.0(6)
C7 N2 C14 C13 -78.2(6)
C1 N2 C14 C13 89.0(6)
C13 C14 C15 C16 -1.3(7)
N2 C14 C15 C16 174.5(5)
C13 C14 C15 C25 -179.7(5)
N2 C14 C15 C25 -3.9(7)
C14 C15 C16 C17 -0.1(8)
C25 C15 C16 C17 178.4(5)
C15 C16 C17 C12 0.7(9)
C11 C12 C17 C16 -179.4(6)
C13 C12 C17 C16 0.2(9)
C23 C18 C19 C20 -1.1(13)
C18 C19 C20 C21 -0.1(13)
C19 C20 C21 C22 0.4(13)
C20 C21 C22 C23 0.4(12)
C19 C18 C23 C22 1.9(10)
C19 C18 C23 C24 -174.5(7)
C21 C22 C23 C18 -1.5(11)
C21 C22 C23 C24 174.8(6)
C25 N3 C24 C23 -125.3(6)
C25 N3 C24 C26 -2.1(7)
C18 C23 C24 N3 -162.9(6)
C22 C23 C24 N3 21.0(9)
C18 C23 C24 C26 79.3(8)
C22 C23 C24 C26 -96.8(7)
C24 N3 C25 O1 -1.4(7)
C24 N3 C25 C15 176.6(5)
C26 O1 C25 N3 4.5(7)
C26 O1 C25 C15 -173.8(5)
C14 C15 C25 N3 5.0(9)
C16 C15 C25 N3 -173.3(6)
C14 C15 C25 O1 -176.9(5)
C16 C15 C25 O1 4.7(7)
C25 O1 C26 C24 -5.2(6)
N3 C24 C26 O1 4.5(6)
C23 C24 C26 O1 127.9(6)
C33 C28 C29 C30 2.3(10)
C28 C29 C30 C31 -0.9(11)
C29 C30 C31 C32 -1.3(11)
C34 N4 C32 C33 0.8(6)
C54 N4 C32 C33 178.2(6)
C34 N4 C32 C31 -178.4(6)
C54 N4 C32 C31 -1.0(10)
C30 C31 C32 C33 2.1(9)
C30 C31 C32 N4 -178.8(6)
N4 C32 C33 C28 -180.0(5)
C31 C32 C33 C28 -0.7(9)
N4 C32 C33 N5 -0.4(6)
C31 C32 C33 N5 178.9(5)
C29 C28 C33 C32 -1.5(9)
C29 C28 C33 N5 179.0(6)
C34 N5 C33 C32 0.0(6)
C44 N5 C33 C32 -176.1(5)
C34 N5 C33 C28 179.4(6)
C44 N5 C33 C28 3.4(10)
C33 N5 C34 N4 0.5(7)
C44 N5 C34 N4 176.4(5)
C33 N5 C34 Au2 175.9(4)
C44 N5 C34 Au2 -8.2(9)
C32 N4 C34 N5 -0.8(6)
C54 N4 C34 N5 -178.1(6)
C32 N4 C34 Au2 -176.7(4)
C54 N4 C34 Au2 6.0(8)
I2 Au2 C34 N5 -152.0(9)
I2 Au2 C34 N4 22.8(16)
C40 C35 C36 C37 -0.1(13)
C35 C36 C37 C38 -0.5(14)
C36 C37 C38 C39 -0.8(13)
C37 C38 C39 C44 -180.0(7)
C37 C38 C39 C40 2.7(10)
C36 C35 C40 C41 -178.2(7)
C36 C35 C40 C39 2.1(11)
C38 C39 C40 C35 -3.3(9)
C44 C39 C40 C35 179.2(6)
C38 C39 C40 C41 177.0(6)
C44 C39 C40 C41 -0.4(8)
C35 C40 C41 C42 178.1(7)
C39 C40 C41 C42 -2.2(10)
C40 C41 C42 C43 2.2(11)
C41 C42 C43 C44 0.7(9)
C41 C42 C43 C51 -177.7(6)
C42 C43 C44 C39 -3.3(8)
C51 C43 C44 C39 174.9(5)
C42 C43 C44 N5 174.8(5)
C51 C43 C44 N5 -7.0(8)
C38 C39 C44 C43 -174.1(5)
C40 C39 C44 C43 3.2(8)
C38 C39 C44 N5 7.7(8)
C40 C39 C44 N5 -175.0(5)
C34 N5 C44 C43 87.4(7)
C33 N5 C44 C43 -97.3(6)
C34 N5 C44 C39 -94.5(7)
C33 N5 C44 C39 80.9(7)
C50 C45 C46 C47 0.9(12)
C45 C46 C47 C48 -0.4(12)
C46 C47 C48 C49 -0.1(11)
C47 C48 C49 C50 0.1(10)
C48 C49 C50 C45 0.4(10)
C48 C49 C50 C53 179.6(6)
C46 C45 C50 C49 -0.8(10)
C46 C45 C50 C53 179.9(7)
C53 N6 C51 O2 -3.3(8)
C53 N6 C51 C43 176.9(5)
C52 O2 C51 N6 -1.3(7)
C52 O2 C51 C43 178.4(5)
C44 C43 C51 N6 -162.1(6)
C42 C43 C51 N6 16.1(8)
C44 C43 C51 O2 18.1(8)
C42 C43 C51 O2 -163.6(5)
C51 O2 C52 C53 5.1(7)
C51 N6 C53 C50 -117.5(6)
C51 N6 C53 C52 6.2(7)
C49 C50 C53 N6 -124.5(6)
C45 C50 C53 N6 54.7(8)
C49 C50 C53 C52 118.5(7)
C45 C50 C53 C52 -62.3(9)
O2 C52 C53 N6 -6.7(7)
O2 C52 C53 C50 113.5(6)
